data_4038457
loop_
_publ_author_name
'Ruppel, Michael'
'Gazetas, Lampros-Pascal'
'Lungerich, Dominik'
'Hampel, Frank'
'Jux, Norbert'

_publ_section_title
;
 Investigations of low-symmetrical tetraaryltetrabenzoporphyrins produced
 by mixed condensation reactions.
;
_journal_name_full 'The Journal of organic chemistry'
_journal_paper_doi 10.1021/acs.joc.0c00293
_journal_year 2020
_chemical_formula_moiety 'C H2 Cl2, C80 H74 N4 O4, 0.8[CH2Cl2]'
_chemical_formula_sum 'C81 H76 Cl2 N4 O4'
_chemical_formula_weight 1240.35
_space_group_crystal_system monoclinic
_space_group_IT_number 14
_space_group_name_Hall '-P 2ybc'
_space_group_name_H-M_alt 'P 1 21/c 1'
_atom_sites_solution_hydrogens geom
_atom_sites_solution_primary dual
_audit_creation_date 2020-04-07
_audit_creation_method
;
Olex2 1.3-ac4
(compiled 2019.04.23 svn.r3594 for Rigaku Oxford Diffraction, GUI svn.r5739)
;
_cell_angle_alpha 90
_cell_angle_beta 93.1090(10)
_cell_angle_gamma 90
_cell_formula_units_Z 4
_cell_length_a 10.81190(10)
_cell_length_b 27.3640(4)
_cell_length_c 23.5338(3)
_cell_measurement_reflns_used 10535
_cell_measurement_temperature 153.00(10)
_cell_measurement_theta_max 63.6660
_cell_measurement_theta_min 4.0830
_cell_volume 6952.39(15)
_computing_cell_refinement 'CrysAlisPro 1.171.40.53 (Rigaku OD, 2019)'
_computing_data_collection 'CrysAlisPro 1.171.40.53 (Rigaku OD, 2019)'
_computing_data_reduction 'CrysAlisPro 1.171.40.53 (Rigaku OD, 2019)'
_computing_molecular_graphics 'Olex2 (Dolomanov et al., 2009)'
_computing_publication_material 'Olex2 (Dolomanov et al., 2009)'
_computing_structure_refinement 'ShelXL (Sheldrick, 2015)'
_computing_structure_solution 'ShelXT (Sheldrick, 2015)'
_diffrn_ambient_environment N~2~
_diffrn_ambient_temperature 153.00(10)
_diffrn_detector 'CCD plate'
_diffrn_detector_area_resol_mean 10.6144
_diffrn_detector_type Atlas
_diffrn_measured_fraction_theta_full 0.962
_diffrn_measured_fraction_theta_max 0.962
_diffrn_measurement_details
;
List of Runs (angles in degrees, time in seconds):

  # Type    Start    End  Width  t~exp~   \w     \q     \k     \f   Frames
--------------------------------------------------------------------------
  1  \w   -107.00 -65.00   1.00    1.00    --  -42.31-137.00  82.00   42
  2  \w    -70.00  31.00   1.00    1.00    --  -42.31  57.00 120.00  101
  3  \w     59.00 156.00   1.00    2.54    --   87.05  30.00-180.00   97
  4  \w      4.00 103.00   1.00    2.54    --   87.05 -94.00 120.00   99
  5  \w     32.00  90.00   1.00    2.54    --   87.05-125.00 -90.00   58
  6  \w     33.00 110.00   1.00    2.54    --   87.05-125.00  90.00   77
;
_diffrn_measurement_device 'four-circle diffractometer'
_diffrn_measurement_device_type 'SuperNova, Dual, Cu at home/near, Atlas'
_diffrn_measurement_method '\w scans'
_diffrn_orient_matrix_type 'CrysAlisPro convention (1999,Acta A55,543-557)'
_diffrn_orient_matrix_UB_11 0.0661803000
_diffrn_orient_matrix_UB_12 0.0224620000
_diffrn_orient_matrix_UB_13 0.0534500000
_diffrn_orient_matrix_UB_21 0.0264432000
_diffrn_orient_matrix_UB_22 -0.0516192000
_diffrn_orient_matrix_UB_23 0.0237780000
_diffrn_orient_matrix_UB_31 0.1236044000
_diffrn_orient_matrix_UB_32 -0.0009440000
_diffrn_orient_matrix_UB_33 -0.0295998000
_diffrn_radiation_monochromator mirror
_diffrn_radiation_probe x-ray
_diffrn_radiation_type 'Cu K\a'
_diffrn_radiation_wavelength 1.54184
_diffrn_reflns_av_R_equivalents 0.0306
_diffrn_reflns_av_unetI/netI 0.0349
_diffrn_reflns_Laue_measured_fraction_full 0.962
_diffrn_reflns_Laue_measured_fraction_max 0.962
_diffrn_reflns_limit_h_max 12
_diffrn_reflns_limit_h_min -7
_diffrn_reflns_limit_k_max 31
_diffrn_reflns_limit_k_min -30
_diffrn_reflns_limit_l_max 25
_diffrn_reflns_limit_l_min -27
_diffrn_reflns_number 21182
_diffrn_reflns_point_group_measured_fraction_full 0.962
_diffrn_reflns_point_group_measured_fraction_max 0.962
_diffrn_reflns_theta_full 63.824
_diffrn_reflns_theta_max 63.824
_diffrn_reflns_theta_min 3.738
_diffrn_source 'micro-focus sealed X-ray tube'
_diffrn_source_type 'SuperNova (Cu) X-ray Source'
_exptl_absorpt_coefficient_mu 1.250
_exptl_absorpt_correction_T_max 1.000
_exptl_absorpt_correction_T_min 0.575
_exptl_absorpt_correction_type gaussian
_exptl_absorpt_process_details
;
CrysAlisPro 1.171.40.53 (Rigaku Oxford Diffraction, 2019)
Numerical absorption correction based on gaussian integration over
			a multifaceted crystal model
Empirical absorption correction using spherical harmonics,
 implemented in SCALE3 ABSPACK scaling algorithm.
;
_exptl_crystal_colour 'metallic dark violet'
_exptl_crystal_colour_lustre metallic
_exptl_crystal_colour_modifier dark
_exptl_crystal_colour_primary violet
_exptl_crystal_density_diffrn 1.185
_exptl_crystal_description block
_exptl_crystal_F_000 2624
_exptl_crystal_recrystallization_method
'The material was recrystallised from a mixture of DCM/TFA and methanol  by solvent layering'
_exptl_crystal_size_max 0.301
_exptl_crystal_size_mid 0.182
_exptl_crystal_size_min 0.147
_refine_diff_density_max 0.731
_refine_diff_density_min -1.302
_refine_diff_density_rms 0.064
_refine_ls_extinction_coef 0.00046(9)
_refine_ls_extinction_expression Fc^*^=kFc[1+0.001xFc^2^\l^3^/sin(2\q)]^-1/4^
_refine_ls_extinction_method 'SHELXL-2018/3 (Sheldrick 2018)'
_refine_ls_goodness_of_fit_ref 1.045
_refine_ls_hydrogen_treatment constr
_refine_ls_matrix_type full
_refine_ls_number_parameters 836
_refine_ls_number_reflns 11068
_refine_ls_number_restraints 6
_refine_ls_restrained_S_all 1.063
_refine_ls_R_factor_all 0.0812
_refine_ls_R_factor_gt 0.0697
_refine_ls_shift/su_max 0.001
_refine_ls_shift/su_mean 0.000
_refine_ls_structure_factor_coef Fsqd
_refine_ls_weighting_details 'w=1/[\s^2^(Fo^2^)+(0.1211P)^2^+6.2034P] where P=(Fo^2^+2Fc^2^)/3'
_refine_ls_weighting_scheme calc
_refine_ls_wR_factor_gt 0.1942
_refine_ls_wR_factor_ref 0.2086
_reflns_Friedel_coverage 0.000
_reflns_number_gt 9079
_reflns_number_total 11068
_reflns_threshold_expression 'I > 2\s(I)'
_cod_data_source_file jo0c00293_si_002.cif
_cod_data_source_block 19jux_mr04
_cod_database_code 4038457
_shelx_shelxl_version_number 2018/3
_chemical_oxdiff_formula 'C80 H74 N4 O4'
_shelx_space_group_comment
;
The symmetry employed for this shelxl refinement is uniquely defined
by the following loop, which should always be used as a source of
symmetry information in preference to the above space-group names.
They are only intended as comments.
;
_shelx_estimated_absorpt_t_max 0.838
_shelx_estimated_absorpt_t_min 0.705
_diffrn_oxdiff_digest_frames
;
011a8c6ed5c004d10c03808b4aeed97cf800496373a
;
_reflns_odcompleteness_completeness 98.61
_reflns_odcompleteness_iscentric 1
_reflns_odcompleteness_theta 61.08
_olex2_refinement_description
;
1. Fixed Uiso
 At 1.2 times of:
  All C(H) groups, All C(H,H,H,H) groups, All N(H) groups
 At 1.5 times of:
  All C(H,H,H) groups
2. Restrained distances
 Cl2-C200 \\sim Cl2A-C200 \\sim Cl1-C200 \\sim Cl1A-C200
 with sigma of 0.02
3. Uiso/Uaniso restraints and constraints
Uanis(Cl2) = Uanis(Cl2A) = Uanis(Cl1) = Uanis(Cl1A)
4. Others
 Sof(Cl1A)=Sof(Cl2A)=Sof(H20C)=Sof(H20D)=1-FVAR(1)
 Sof(Cl1)=Sof(Cl2)=Sof(H20B)=Sof(H20A)=FVAR(1)
5.a Secondary CH2 refined with riding coordinates:
 C200(H20B,H20A), C200(H20C,H20D)
5.b Aromatic/amide H refined with riding coordinates:
 N11(H11), N61(H61), C14(H14), C15(H15), C16(H16), C17(H17), C22(H22),
 C23(H23), C25(H25), C26(H26), C34(H34), C35(H35), C36(H36), C37(H37), C42(H42),
  C44(H44), C46(H46), C64(H64), C65(H65), C66(H66), C67(H67), C72(H72),
 C73(H73), C75(H75), C76(H76), C84(H84), C85(H85), C86(H86), C87(H87), C92(H92),
  C94(H94), C96(H96)
5.c Idealised Me refined as rotating group:
 C30(H30A,H30B,H30C), C48(H48A,H48B,H48C), C49(H49A,H49B,H49C), C50(H50A,H50B,
 H50C), C52(H52A,H52B,H52C), C53(H53A,H53B,H53C), C54(H54A,H54B,H54C), C80(H80A,
 H80B,H80C), C98(H98A,H98B,H98C), C99(H99A,H99B,H99C), C100(H10A,H10B,H10C),
 C102(H10D,H10E,H10F), C103(H10G,H10H,H10I), C104(H10J,H10K,H10L)
;
_smtbx_masks_void_probe_radius 1.2
_smtbx_masks_void_truncation_radius 1.2
_olex2_date_sample_data_collection 2019-08-21
_olex2_diffrn_ambient_temperature_device 'Cryojet - Oxford Instruments'
_olex2_exptl_crystal_mounting_method 'The crystal was mounted on a mylar loop in perfluoroether oil'
_olex2_submission_original_sample_id MR244-trans
_olex2_submission_special_instructions 'No special instructions were received'
_oxdiff_exptl_absorpt_empirical_details
;
Empirical correction (ABSPACK) includes:
- Absorption correction using spherical harmonics
- Frame scaling
;
_oxdiff_exptl_absorpt_empirical_full_max 1.126
_oxdiff_exptl_absorpt_empirical_full_min 0.922

loop_
_space_group_symop_operation_xyz
'x, y, z'
'-x, y+1/2, -z+1/2'
'-x, -y, -z'
'x, -y-1/2, z-1/2'

loop_
_atom_site_label
_atom_site_type_symbol
_atom_site_fract_x
_atom_site_fract_y
_atom_site_fract_z
_atom_site_U_iso_or_equiv
_atom_site_adp_type
_atom_site_occupancy
_atom_site_site_symmetry_order
_atom_site_calc_flag
_atom_site_refinement_flags_posn
_atom_site_refinement_flags_adp
_atom_site_refinement_flags_occupancy
_atom_site_disorder_assembly
_atom_site_disorder_group
Cl1 Cl 0.25019(18) 0.55693(7) 1.03720(8) 0.1011(4) Uani 0.822(2) 1 d D . P A 1
Cl1A Cl 0.1414(8) 0.5351(3) 1.0615(3) 0.1011(4) Uani 0.178(2) 1 d D . P A 2
Cl2 Cl 0.12097(19) 0.58127(8) 0.93049(8) 0.1011(4) Uani 0.822(2) 1 d D . P A 1
Cl2A Cl 0.1660(9) 0.5603(4) 0.9474(4) 0.1011(4) Uani 0.178(2) 1 d D . P A 2
C200 C 0.1105(6) 0.5682(3) 1.0043(2) 0.110(2) Uani 1 1 d D . . . .
H20B H 0.071743 0.596261 1.022989 0.131 Uiso 0.822(2) 1 calc R . P A 1
H20A H 0.056399 0.539362 1.008543 0.131 Uiso 0.822(2) 1 calc R . P A 1
H20C H 0.019577 0.566627 0.996909 0.131 Uiso 0.178(2) 1 calc R . P A 2
H20D H 0.129953 0.602363 1.015243 0.131 Uiso 0.178(2) 1 calc R . P A 2
O28 O -0.0237(3) 0.49888(11) 0.24475(10) 0.0727(9) Uani 1 1 d . . . . .
O29 O 0.0706(2) 0.42721(9) 0.23054(9) 0.0523(6) Uani 1 1 d . . . . .
O78 O 0.8384(3) 0.57808(17) 0.98346(11) 0.1005(14) Uani 1 1 d . . . . .
O79 O 0.6659(2) 0.56002(8) 1.02528(8) 0.0408(5) Uani 1 1 d . . . . .
N11 N 0.25585(19) 0.45649(8) 0.58592(9) 0.0246(5) Uani 1 1 d . . . . .
H11 H 0.315203 0.475169 0.601011 0.030 Uiso 1 1 calc R . . . .
N31 N 0.37761(19) 0.54800(8) 0.54917(9) 0.0253(5) Uani 1 1 d . . . . .
N61 N 0.4481(2) 0.57432(8) 0.66668(9) 0.0293(5) Uani 1 1 d . . . . .
H61 H 0.433606 0.546934 0.647898 0.035 Uiso 1 1 calc R . . . .
N81 N 0.35277(19) 0.47820(8) 0.70313(9) 0.0257(5) Uani 1 1 d . . . . .
C12 C 0.2142(2) 0.45891(9) 0.52988(11) 0.0246(5) Uani 1 1 d . . . . .
C13 C 0.1097(2) 0.42545(10) 0.52382(11) 0.0269(6) Uani 1 1 d . . . . .
C14 C 0.0200(2) 0.41747(11) 0.47915(12) 0.0311(6) Uani 1 1 d . . . . .
H14 H 0.027026 0.432782 0.443244 0.037 Uiso 1 1 calc R . . . .
C15 C -0.0787(3) 0.38675(11) 0.48874(12) 0.0333(6) Uani 1 1 d . . . . .
H15 H -0.140546 0.381482 0.459165 0.040 Uiso 1 1 calc R . . . .
C16 C -0.0887(3) 0.36363(11) 0.54056(13) 0.0345(6) Uani 1 1 d . . . . .
H16 H -0.156893 0.342482 0.545708 0.041 Uiso 1 1 calc R . . . .
C17 C -0.0021(2) 0.37061(10) 0.58477(12) 0.0298(6) Uani 1 1 d . . . . .
H17 H -0.009973 0.354450 0.620116 0.036 Uiso 1 1 calc R . . . .
C18 C 0.0986(2) 0.40214(9) 0.57678(11) 0.0257(5) Uani 1 1 d . . . . .
C19 C 0.1950(2) 0.42187(9) 0.61584(11) 0.0253(5) Uani 1 1 d . . . . .
C20 C 0.2649(2) 0.48817(10) 0.48821(10) 0.0245(5) Uani 1 1 d . . . . .
C21 C 0.2142(2) 0.48052(10) 0.42858(11) 0.0259(6) Uani 1 1 d . . . . .
C22 C 0.1292(3) 0.51432(10) 0.40563(11) 0.0299(6) Uani 1 1 d . . . . .
H22 H 0.106051 0.541433 0.427919 0.036 Uiso 1 1 calc R . . . .
C23 C 0.0782(3) 0.50902(11) 0.35102(12) 0.0336(6) Uani 1 1 d . . . . .
H23 H 0.019928 0.532290 0.336026 0.040 Uiso 1 1 calc R . . . .
C24 C 0.1118(3) 0.46968(11) 0.31789(12) 0.0340(6) Uani 1 1 d . . . . .
C25 C 0.1982(3) 0.43591(11) 0.34036(12) 0.0326(6) Uani 1 1 d . . . . .
H25 H 0.222341 0.409130 0.317786 0.039 Uiso 1 1 calc R . . . .
C26 C 0.2489(2) 0.44123(10) 0.39536(11) 0.0285(6) Uani 1 1 d . . . . .
H26 H 0.307409 0.418075 0.410418 0.034 Uiso 1 1 calc R . . . .
C27 C 0.0540(3) 0.46200(13) 0.26016(13) 0.0426(7) Uani 1 1 d . . . . .
C30 C -0.0970(5) 0.4920(2) 0.19219(18) 0.0875(17) Uani 1 1 d . . . . .
H30A H -0.042460 0.491324 0.160275 0.131 Uiso 1 1 calc GR . . . .
H30B H -0.156133 0.518979 0.186954 0.131 Uiso 1 1 calc GR . . . .
H30C H -0.142196 0.461015 0.193690 0.131 Uiso 1 1 calc GR . . . .
C32 C 0.4342(2) 0.59182(10) 0.54010(11) 0.0254(5) Uani 1 1 d . . . . .
C33 C 0.4513(2) 0.59848(10) 0.47901(11) 0.0268(6) Uani 1 1 d . . . . .
C34 C 0.5085(3) 0.63472(11) 0.44694(12) 0.0327(6) Uani 1 1 d . . . . .
H34 H 0.549371 0.661645 0.465230 0.039 Uiso 1 1 calc R . . . .
C35 C 0.5041(3) 0.63032(11) 0.38853(12) 0.0341(6) Uani 1 1 d . . . . .
H35 H 0.538826 0.655275 0.366311 0.041 Uiso 1 1 calc R . . . .
C36 C 0.4495(2) 0.58993(11) 0.36169(12) 0.0325(6) Uani 1 1 d . . . . .
H36 H 0.447393 0.587766 0.321360 0.039 Uiso 1 1 calc R . . . .
C37 C 0.3983(2) 0.55301(11) 0.39240(11) 0.0301(6) Uani 1 1 d . . . . .
H37 H 0.364941 0.524766 0.373780 0.036 Uiso 1 1 calc R . . . .
C38 C 0.3963(2) 0.55782(10) 0.45183(11) 0.0264(6) Uani 1 1 d . . . . .
C39 C 0.3471(2) 0.52764(10) 0.49722(10) 0.0253(5) Uani 1 1 d . . . . .
C40 C 0.4614(2) 0.62683(10) 0.58258(11) 0.0274(6) Uani 1 1 d . . . . .
C41 C 0.4995(3) 0.67679(10) 0.56454(11) 0.0284(6) Uani 1 1 d . . . . .
C42 C 0.6219(3) 0.69148(10) 0.57377(11) 0.0318(6) Uani 1 1 d . . . . .
H42 H 0.679634 0.669977 0.592621 0.038 Uiso 1 1 calc R . . . .
C43 C 0.6617(3) 0.73705(11) 0.55596(12) 0.0327(6) Uani 1 1 d . . . . .
C44 C 0.5753(3) 0.76740(10) 0.52821(12) 0.0335(6) Uani 1 1 d . . . . .
H44 H 0.601230 0.798514 0.515497 0.040 Uiso 1 1 calc R . . . .
C45 C 0.4513(3) 0.75388(10) 0.51825(11) 0.0326(6) Uani 1 1 d . . . . .
C46 C 0.4143(3) 0.70832(10) 0.53728(11) 0.0302(6) Uani 1 1 d . . . . .
H46 H 0.330179 0.698625 0.531634 0.036 Uiso 1 1 calc R . . . .
C47 C 0.7978(3) 0.75161(12) 0.56815(14) 0.0423(7) Uani 1 1 d . . . . .
C48 C 0.8809(3) 0.71526(15) 0.53916(19) 0.0606(10) Uani 1 1 d . . . . .
H48A H 0.869382 0.682585 0.555077 0.091 Uiso 1 1 calc GR . . . .
H48B H 0.967695 0.725136 0.545602 0.091 Uiso 1 1 calc GR . . . .
H48C H 0.859142 0.714722 0.498202 0.091 Uiso 1 1 calc GR . . . .
C49 C 0.8244(4) 0.75163(18) 0.63224(17) 0.0657(11) Uani 1 1 d . . . . .
H49A H 0.770371 0.775396 0.649788 0.099 Uiso 1 1 calc GR . . . .
H49B H 0.911151 0.760518 0.640880 0.099 Uiso 1 1 calc GR . . . .
H49C H 0.808699 0.718975 0.647380 0.099 Uiso 1 1 calc GR . . . .
C50 C 0.8252(4) 0.80243(14) 0.5449(2) 0.0636(11) Uani 1 1 d . . . . .
H50A H 0.805128 0.803097 0.503797 0.095 Uiso 1 1 calc GR . . . .
H50B H 0.913174 0.809995 0.552349 0.095 Uiso 1 1 calc GR . . . .
H50C H 0.774850 0.826756 0.563661 0.095 Uiso 1 1 calc GR . . . .
C51 C 0.3568(3) 0.78657(11) 0.48504(14) 0.0423(7) Uani 1 1 d . . . . .
C52 C 0.2480(4) 0.79737(15) 0.5210(2) 0.0665(11) Uani 1 1 d . . . . .
H52A H 0.206320 0.766742 0.529898 0.100 Uiso 1 1 calc GR . . . .
H52B H 0.189643 0.818967 0.499849 0.100 Uiso 1 1 calc GR . . . .
H52C H 0.277731 0.813392 0.556351 0.100 Uiso 1 1 calc GR . . . .
C53 C 0.3134(4) 0.75936(15) 0.43067(16) 0.0634(11) Uani 1 1 d . . . . .
H53A H 0.385499 0.749531 0.409923 0.095 Uiso 1 1 calc GR . . . .
H53B H 0.260371 0.780886 0.406615 0.095 Uiso 1 1 calc GR . . . .
H53C H 0.266414 0.730252 0.440680 0.095 Uiso 1 1 calc GR . . . .
C54 C 0.4147(4) 0.83510(13) 0.46707(18) 0.0599(10) Uani 1 1 d . . . . .
H54A H 0.449589 0.852185 0.500866 0.090 Uiso 1 1 calc GR . . . .
H54B H 0.350974 0.855545 0.447789 0.090 Uiso 1 1 calc GR . . . .
H54C H 0.480628 0.828506 0.441113 0.090 Uiso 1 1 calc GR . . . .
C62 C 0.4580(2) 0.61915(10) 0.64123(11) 0.0279(6) Uani 1 1 d . . . . .
C63 C 0.4707(2) 0.65493(10) 0.68681(11) 0.0284(6) Uani 1 1 d . . . . .
C64 C 0.4692(3) 0.70611(11) 0.68742(12) 0.0339(6) Uani 1 1 d . . . . .
H64 H 0.468507 0.723965 0.652781 0.041 Uiso 1 1 calc R . . . .
C65 C 0.4686(3) 0.73022(11) 0.73855(13) 0.0396(7) Uani 1 1 d . . . . .
H65 H 0.468004 0.764929 0.739263 0.048 Uiso 1 1 calc R . . . .
C66 C 0.4690(3) 0.70403(12) 0.78967(13) 0.0421(7) Uani 1 1 d . . . . .
H66 H 0.467166 0.721390 0.824572 0.051 Uiso 1 1 calc R . . . .
C67 C 0.4720(3) 0.65386(11) 0.79059(12) 0.0382(7) Uani 1 1 d . . . . .
H67 H 0.472883 0.636572 0.825621 0.046 Uiso 1 1 calc R . . . .
C68 C 0.4736(3) 0.62865(10) 0.73864(11) 0.0312(6) Uani 1 1 d . . . . .
C69 C 0.4636(3) 0.57718(10) 0.72501(11) 0.0299(6) Uani 1 1 d . . . . .
C70 C 0.4714(2) 0.53718(10) 0.76223(11) 0.0289(6) Uani 1 1 d . . . . .
C71 C 0.5332(3) 0.54704(10) 0.81948(11) 0.0301(6) Uani 1 1 d . . . . .
C72 C 0.4707(3) 0.54318(10) 0.86950(11) 0.0312(6) Uani 1 1 d . . . . .
H72 H 0.385053 0.535254 0.867581 0.037 Uiso 1 1 calc R . . . .
C73 C 0.5318(3) 0.55073(10) 0.92191(11) 0.0309(6) Uani 1 1 d . . . . .
H73 H 0.488043 0.548097 0.955704 0.037 Uiso 1 1 calc R . . . .
C74 C 0.6575(3) 0.56219(11) 0.92516(12) 0.0344(6) Uani 1 1 d . . . . .
C75 C 0.7202(3) 0.56755(12) 0.87508(12) 0.0377(7) Uani 1 1 d . . . . .
H75 H 0.805236 0.576513 0.876848 0.045 Uiso 1 1 calc R . . . .
C76 C 0.6581(3) 0.55977(11) 0.82313(12) 0.0347(6) Uani 1 1 d . . . . .
H76 H 0.701269 0.563153 0.789244 0.042 Uiso 1 1 calc R . . . .
C77 C 0.7304(3) 0.56793(13) 0.97978(13) 0.0429(7) Uani 1 1 d . . . . .
C80 C 0.7372(3) 0.55991(13) 1.07887(12) 0.0445(8) Uani 1 1 d . . . . .
H80A H 0.793457 0.531804 1.080315 0.067 Uiso 1 1 calc GR . . . .
H80B H 0.681101 0.557680 1.110108 0.067 Uiso 1 1 calc GR . . . .
H80C H 0.785451 0.590162 1.082605 0.067 Uiso 1 1 calc GR . . . .
C82 C 0.4294(2) 0.48974(10) 0.74950(10) 0.0262(6) Uani 1 1 d . . . . .
C83 C 0.4494(2) 0.44629(10) 0.78571(10) 0.0263(6) Uani 1 1 d . . . . .
C84 C 0.5312(3) 0.43519(11) 0.83212(11) 0.0314(6) Uani 1 1 d . . . . .
H84 H 0.587467 0.459094 0.847364 0.038 Uiso 1 1 calc R . . . .
C85 C 0.5286(3) 0.38887(11) 0.85529(12) 0.0353(7) Uani 1 1 d . . . . .
H85 H 0.584025 0.380846 0.886613 0.042 Uiso 1 1 calc R . . . .
C86 C 0.4462(3) 0.35384(11) 0.83345(12) 0.0354(7) Uani 1 1 d . . . . .
H86 H 0.443673 0.322680 0.851152 0.042 Uiso 1 1 calc R . . . .
C87 C 0.3675(3) 0.36342(10) 0.78642(11) 0.0319(6) Uani 1 1 d . . . . .
H87 H 0.313356 0.338899 0.770962 0.038 Uiso 1 1 calc R . . . .
C88 C 0.3698(2) 0.41022(10) 0.76209(10) 0.0256(5) Uani 1 1 d . . . . .
C89 C 0.3114(2) 0.43189(10) 0.71015(10) 0.0249(5) Uani 1 1 d . . . . .
C90 C 0.2255(2) 0.40805(10) 0.67206(11) 0.0256(5) Uani 1 1 d . . . . .
C91 C 0.1584(2) 0.36456(10) 0.69310(11) 0.0280(6) Uani 1 1 d . . . . .
C92 C 0.1831(3) 0.31767(10) 0.67335(12) 0.0324(6) Uani 1 1 d . . . . .
H92 H 0.248237 0.312990 0.648397 0.039 Uiso 1 1 calc R . . . .
C93 C 0.1142(3) 0.27786(11) 0.68947(13) 0.0384(7) Uani 1 1 d . . . . .
C94 C 0.0175(3) 0.28630(12) 0.72559(15) 0.0456(8) Uani 1 1 d . . . . .
H94 H -0.030727 0.259317 0.736899 0.055 Uiso 1 1 calc R . . . .
C95 C -0.0106(3) 0.33248(12) 0.74544(13) 0.0404(7) Uani 1 1 d . . . . .
C96 C 0.0636(2) 0.37150(11) 0.72963(12) 0.0324(6) Uani 1 1 d . . . . .
H96 H 0.048820 0.403248 0.744135 0.039 Uiso 1 1 calc R . . . .
C97 C 0.1390(4) 0.22574(12) 0.66809(17) 0.0563(10) Uani 1 1 d . . . . .
C98 C 0.2428(5) 0.22442(14) 0.62673(16) 0.0663(12) Uani 1 1 d . . . . .
H98A H 0.222215 0.246322 0.594648 0.099 Uiso 1 1 calc GR . . . .
H98B H 0.252370 0.191011 0.612622 0.099 Uiso 1 1 calc GR . . . .
H98C H 0.320406 0.235076 0.646331 0.099 Uiso 1 1 calc GR . . . .
C99 C 0.0215(5) 0.20582(18) 0.6370(3) 0.105(2) Uani 1 1 d . . . . .
H99A H -0.045492 0.204486 0.663446 0.158 Uiso 1 1 calc GR . . . .
H99B H 0.037478 0.172898 0.622776 0.158 Uiso 1 1 calc GR . . . .
H99C H -0.002765 0.227316 0.605052 0.158 Uiso 1 1 calc GR . . . .
C100 C 0.1764(4) 0.19339(13) 0.71956(19) 0.0636(11) Uani 1 1 d . . . . .
H10A H 0.251213 0.206683 0.739213 0.095 Uiso 1 1 calc GR . . . .
H10B H 0.192805 0.160114 0.706545 0.095 Uiso 1 1 calc GR . . . .
H10C H 0.108934 0.192744 0.745739 0.095 Uiso 1 1 calc GR . . . .
C101 C -0.1245(3) 0.34288(17) 0.77998(16) 0.0586(10) Uani 1 1 d . . . . .
C102 C -0.2181(5) 0.3679(4) 0.7416(3) 0.156(4) Uani 1 1 d . . . . .
H10D H -0.186326 0.399903 0.730715 0.234 Uiso 1 1 calc GR . . . .
H10E H -0.294841 0.372214 0.761320 0.234 Uiso 1 1 calc GR . . . .
H10F H -0.234818 0.348022 0.707366 0.234 Uiso 1 1 calc GR . . . .
C103 C -0.1784(4) 0.2954(2) 0.8038(2) 0.0981(19) Uani 1 1 d . . . . .
H10G H -0.203146 0.273462 0.772225 0.147 Uiso 1 1 calc GR . . . .
H10H H -0.250755 0.303138 0.825413 0.147 Uiso 1 1 calc GR . . . .
H10I H -0.115434 0.279264 0.828813 0.147 Uiso 1 1 calc GR . . . .
C104 C -0.0876(5) 0.3735(2) 0.8321(2) 0.0959(17) Uani 1 1 d . . . . .
H10J H -0.018372 0.357781 0.853534 0.144 Uiso 1 1 calc GR . . . .
H10K H -0.158300 0.376335 0.856231 0.144 Uiso 1 1 calc GR . . . .
H10L H -0.062510 0.406136 0.819985 0.144 Uiso 1 1 calc GR . . . .

loop_
_atom_site_aniso_label
_atom_site_aniso_U_11
_atom_site_aniso_U_22
_atom_site_aniso_U_33
_atom_site_aniso_U_23
_atom_site_aniso_U_13
_atom_site_aniso_U_12
Cl1 0.1105(9) 0.0948(9) 0.0949(8) -0.0089(6) -0.0243(7) 0.0154(7)
Cl1A 0.1105(9) 0.0948(9) 0.0949(8) -0.0089(6) -0.0243(7) 0.0154(7)
Cl2 0.1105(9) 0.0948(9) 0.0949(8) -0.0089(6) -0.0243(7) 0.0154(7)
Cl2A 0.1105(9) 0.0948(9) 0.0949(8) -0.0089(6) -0.0243(7) 0.0154(7)
C200 0.097(4) 0.127(5) 0.104(4) 0.015(4) 0.002(3) -0.010(4)
O28 0.101(2) 0.0708(19) 0.0413(13) -0.0166(12) -0.0398(14) 0.0375(16)
O29 0.0584(14) 0.0605(16) 0.0368(12) -0.0187(11) -0.0090(10) 0.0109(12)
O78 0.0598(18) 0.206(4) 0.0341(14) 0.0020(18) -0.0085(12) -0.052(2)
O79 0.0448(12) 0.0528(13) 0.0243(10) -0.0002(9) -0.0038(9) 0.0041(10)
N11 0.0241(10) 0.0262(11) 0.0230(11) 0.0012(9) -0.0034(8) -0.0030(9)
N31 0.0256(11) 0.0275(12) 0.0222(11) 0.0022(9) -0.0030(8) 0.0004(9)
N61 0.0393(13) 0.0250(12) 0.0231(11) -0.0002(9) -0.0027(9) -0.0038(10)
N81 0.0292(11) 0.0241(11) 0.0237(11) 0.0019(9) 0.0000(9) -0.0011(9)
C12 0.0248(12) 0.0248(13) 0.0237(13) -0.0020(10) -0.0028(10) 0.0023(10)
C13 0.0259(13) 0.0247(13) 0.0302(14) -0.0030(11) 0.0003(11) 0.0026(11)
C14 0.0288(14) 0.0355(15) 0.0287(14) -0.0039(11) -0.0024(11) 0.0005(12)
C15 0.0295(14) 0.0363(16) 0.0332(15) -0.0067(12) -0.0049(11) -0.0034(12)
C16 0.0298(14) 0.0285(15) 0.0449(17) -0.0026(12) -0.0024(12) -0.0057(12)
C17 0.0300(14) 0.0241(14) 0.0352(14) 0.0020(11) 0.0004(11) -0.0012(11)
C18 0.0250(12) 0.0225(13) 0.0295(13) 0.0001(10) 0.0004(10) 0.0036(10)
C19 0.0252(13) 0.0234(13) 0.0275(13) 0.0011(10) 0.0021(10) 0.0011(10)
C20 0.0222(12) 0.0262(13) 0.0248(13) 0.0002(10) -0.0016(10) 0.0033(10)
C21 0.0234(12) 0.0296(14) 0.0245(13) 0.0017(11) -0.0001(10) -0.0014(11)
C22 0.0327(14) 0.0301(15) 0.0267(13) -0.0039(11) -0.0014(11) 0.0062(12)
C23 0.0348(15) 0.0354(16) 0.0301(14) 0.0014(12) -0.0042(11) 0.0096(12)
C24 0.0376(15) 0.0372(16) 0.0266(14) -0.0029(12) -0.0029(11) 0.0039(13)
C25 0.0354(15) 0.0319(15) 0.0302(14) -0.0058(12) -0.0005(11) 0.0059(12)
C26 0.0269(13) 0.0294(14) 0.0288(14) 0.0003(11) -0.0018(11) 0.0056(11)
C27 0.0482(18) 0.0481(19) 0.0304(15) -0.0041(14) -0.0079(13) 0.0079(15)
C30 0.109(4) 0.098(4) 0.050(2) -0.015(2) -0.048(2) 0.040(3)
C32 0.0222(12) 0.0268(13) 0.0267(13) 0.0051(11) -0.0028(10) -0.0006(10)
C33 0.0251(12) 0.0302(14) 0.0249(13) 0.0048(11) 0.0003(10) 0.0024(11)
C34 0.0326(14) 0.0331(15) 0.0327(14) 0.0049(12) 0.0031(11) -0.0029(12)
C35 0.0323(14) 0.0391(16) 0.0318(14) 0.0089(12) 0.0096(12) 0.0005(12)
C36 0.0292(14) 0.0424(17) 0.0262(13) 0.0039(12) 0.0052(11) 0.0056(12)
C37 0.0303(13) 0.0357(15) 0.0242(13) 0.0010(11) 0.0012(11) 0.0027(12)
C38 0.0236(12) 0.0304(14) 0.0253(13) 0.0037(11) 0.0008(10) 0.0032(11)
C39 0.0250(12) 0.0276(14) 0.0231(12) 0.0030(10) -0.0008(10) 0.0052(11)
C40 0.0274(13) 0.0279(14) 0.0263(13) 0.0029(11) -0.0032(10) -0.0007(11)
C41 0.0346(14) 0.0269(14) 0.0236(13) 0.0006(11) -0.0017(11) -0.0044(11)
C42 0.0353(15) 0.0292(14) 0.0304(14) -0.0011(11) -0.0029(11) -0.0025(12)
C43 0.0353(15) 0.0316(15) 0.0313(14) -0.0073(12) 0.0034(12) -0.0079(12)
C44 0.0416(16) 0.0260(14) 0.0330(14) 0.0006(11) 0.0043(12) -0.0078(12)
C45 0.0402(15) 0.0285(15) 0.0290(14) 0.0026(11) 0.0010(12) -0.0042(12)
C46 0.0316(14) 0.0319(15) 0.0266(13) 0.0023(11) -0.0026(11) -0.0059(12)
C47 0.0324(15) 0.0405(18) 0.0541(19) -0.0119(15) 0.0022(13) -0.0103(13)
C48 0.0393(18) 0.056(2) 0.087(3) -0.014(2) 0.0126(18) -0.0030(17)
C49 0.0431(19) 0.091(3) 0.061(2) -0.014(2) -0.0163(17) -0.014(2)
C50 0.048(2) 0.050(2) 0.093(3) -0.010(2) 0.004(2) -0.0211(17)
C51 0.0456(17) 0.0322(16) 0.0483(18) 0.0149(14) -0.0047(14) -0.0037(14)
C52 0.056(2) 0.053(2) 0.091(3) 0.025(2) 0.011(2) 0.0174(19)
C53 0.078(3) 0.057(2) 0.052(2) 0.0214(18) -0.0251(19) -0.010(2)
C54 0.066(2) 0.0376(19) 0.075(3) 0.0255(18) -0.0102(19) -0.0056(17)
C62 0.0294(13) 0.0253(14) 0.0285(13) 0.0029(11) -0.0035(11) -0.0011(11)
C63 0.0293(13) 0.0273(14) 0.0280(13) -0.0001(11) -0.0037(11) -0.0028(11)
C64 0.0384(15) 0.0281(15) 0.0346(15) 0.0013(12) -0.0032(12) 0.0012(12)
C65 0.0466(17) 0.0279(15) 0.0440(17) -0.0037(13) -0.0011(13) -0.0002(13)
C66 0.0567(19) 0.0357(17) 0.0338(16) -0.0099(13) 0.0013(14) -0.0013(14)
C67 0.0505(18) 0.0367(17) 0.0272(14) -0.0019(12) 0.0009(13) -0.0029(14)
C68 0.0339(14) 0.0313(15) 0.0277(14) 0.0002(11) -0.0038(11) -0.0022(12)
C69 0.0341(14) 0.0306(15) 0.0244(13) 0.0014(11) -0.0034(11) -0.0028(12)
C70 0.0319(14) 0.0303(15) 0.0244(13) 0.0017(11) 0.0007(11) -0.0015(11)
C71 0.0378(15) 0.0260(14) 0.0260(13) 0.0034(11) -0.0033(11) -0.0010(12)
C72 0.0343(14) 0.0307(15) 0.0284(14) 0.0009(11) 0.0004(11) 0.0000(12)
C73 0.0390(15) 0.0283(14) 0.0253(13) 0.0002(11) 0.0016(11) 0.0037(12)
C74 0.0420(16) 0.0344(16) 0.0263(14) -0.0008(12) -0.0018(12) -0.0024(13)
C75 0.0359(15) 0.0444(18) 0.0324(15) 0.0014(13) -0.0027(12) -0.0070(13)
C76 0.0391(15) 0.0396(16) 0.0255(14) 0.0035(12) 0.0023(12) -0.0041(13)
C77 0.0432(18) 0.053(2) 0.0313(16) 0.0001(14) -0.0054(13) -0.0072(15)
C80 0.058(2) 0.051(2) 0.0235(14) 0.0002(13) -0.0079(13) 0.0016(16)
C82 0.0282(13) 0.0291(14) 0.0214(12) 0.0026(10) 0.0014(10) 0.0013(11)
C83 0.0310(13) 0.0279(14) 0.0203(12) 0.0012(10) 0.0045(10) 0.0031(11)
C84 0.0336(14) 0.0344(15) 0.0258(13) 0.0009(12) -0.0010(11) 0.0032(12)
C85 0.0399(16) 0.0372(16) 0.0281(14) 0.0060(12) -0.0039(12) 0.0094(13)
C86 0.0439(16) 0.0304(15) 0.0317(15) 0.0081(12) 0.0007(12) 0.0054(13)
C87 0.0393(15) 0.0272(14) 0.0291(14) 0.0027(11) 0.0024(12) 0.0007(12)
C88 0.0276(13) 0.0287(14) 0.0207(12) 0.0027(10) 0.0035(10) 0.0032(11)
C89 0.0270(13) 0.0259(13) 0.0220(12) 0.0024(10) 0.0041(10) 0.0047(11)
C90 0.0251(12) 0.0250(13) 0.0268(13) 0.0021(10) 0.0029(10) 0.0027(11)
C91 0.0283(13) 0.0276(14) 0.0277(13) 0.0042(11) -0.0028(11) 0.0003(11)
C92 0.0320(14) 0.0297(15) 0.0347(15) 0.0032(12) -0.0047(11) 0.0029(12)
C93 0.0383(16) 0.0277(15) 0.0472(17) 0.0074(13) -0.0149(13) -0.0034(13)
C94 0.0368(16) 0.0397(18) 0.059(2) 0.0209(15) -0.0095(14) -0.0116(14)
C95 0.0288(14) 0.0499(19) 0.0423(16) 0.0157(15) -0.0003(12) -0.0045(14)
C96 0.0297(14) 0.0335(15) 0.0340(15) 0.0053(12) 0.0018(11) 0.0010(12)
C97 0.066(2) 0.0270(17) 0.073(2) 0.0007(16) -0.0302(19) -0.0031(16)
C98 0.108(3) 0.039(2) 0.050(2) -0.0098(16) -0.010(2) 0.022(2)
C99 0.101(4) 0.055(3) 0.151(5) -0.028(3) -0.067(4) -0.005(3)
C100 0.071(2) 0.0304(18) 0.088(3) 0.0169(18) -0.007(2) 0.0026(17)
C101 0.0356(17) 0.088(3) 0.053(2) 0.025(2) 0.0136(15) 0.0014(18)
C102 0.066(3) 0.301(11) 0.106(4) 0.114(6) 0.045(3) 0.099(5)
C103 0.054(3) 0.136(5) 0.106(4) 0.046(4) 0.024(3) -0.016(3)
C104 0.078(3) 0.129(5) 0.085(3) -0.001(3) 0.045(3) 0.003(3)

loop_
_atom_type_symbol
_atom_type_description
_atom_type_scat_dispersion_real
_atom_type_scat_dispersion_imag
_atom_type_scat_source
C C 0.0181 0.0091 'International Tables Vol C Tables 4.2.6.8 and 6.1.1.4'
H H 0.0000 0.0000 'International Tables Vol C Tables 4.2.6.8 and 6.1.1.4'
Cl Cl 0.3639 0.7018 'International Tables Vol C Tables 4.2.6.8 and 6.1.1.4'
N N 0.0311 0.0180 'International Tables Vol C Tables 4.2.6.8 and 6.1.1.4'
O O 0.0492 0.0322 'International Tables Vol C Tables 4.2.6.8 and 6.1.1.4'

loop_
_exptl_crystal_face_index_h
_exptl_crystal_face_index_k
_exptl_crystal_face_index_l
_exptl_crystal_face_perp_dist
7 4 -4 0.1184
-7 -4 4 0.1184
0 -11 -12 0.0810
0 11 12 0.0810
0 12 -11 0.0737
0 -12 11 0.0737
7 -3 -5 0.1316
-7 3 5 0.1316

loop_
_geom_angle_atom_site_label_1
_geom_angle_atom_site_label_2
_geom_angle_atom_site_label_3
_geom_angle
_geom_angle_site_symmetry_1
_geom_angle_site_symmetry_3
_geom_angle_publ_flag
Cl1 C200 Cl2 112.4(4) . . ?
Cl1 C200 H20B 109.1 . . ?
Cl1 C200 H20A 109.1 . . ?
Cl1A C200 H20C 106.1 . . ?
Cl1A C200 H20D 106.1 . . ?
Cl2 C200 H20B 109.1 . . ?
Cl2 C200 H20A 109.1 . . ?
Cl2A C200 Cl1A 125.0(7) . . ?
Cl2A C200 H20C 106.1 . . ?
Cl2A C200 H20D 106.1 . . ?
H20B C200 H20A 107.9 . . ?
H20C C200 H20D 106.3 . . ?
C27 O28 C30 115.9(3) . . ?
C77 O79 C80 115.3(2) . . ?
C12 N11 H11 123.6 . . ?
C19 N11 H11 123.6 . . ?
C19 N11 C12 112.7(2) . . ?
C39 N31 C32 107.8(2) . . ?
C62 N61 H61 123.9 . . ?
C62 N61 C69 112.1(2) . . ?
C69 N61 H61 123.9 . . ?
C89 N81 C82 107.9(2) . . ?
N11 C12 C13 106.0(2) . . ?
N11 C12 C20 125.5(2) . . ?
C20 C12 C13 128.5(2) . . ?
C14 C13 C12 132.1(3) . . ?
C14 C13 C18 120.1(2) . . ?
C18 C13 C12 107.5(2) . . ?
C13 C14 H14 120.7 . . ?
C15 C14 C13 118.5(3) . . ?
C15 C14 H14 120.7 . . ?
C14 C15 H15 119.4 . . ?
C16 C15 C14 121.2(3) . . ?
C16 C15 H15 119.4 . . ?
C15 C16 H16 119.3 . . ?
C17 C16 C15 121.4(3) . . ?
C17 C16 H16 119.3 . . ?
C16 C17 H17 120.5 . . ?
C16 C17 C18 118.9(3) . . ?
C18 C17 H17 120.5 . . ?
C13 C18 C19 107.3(2) . . ?
C17 C18 C13 119.8(2) . . ?
C17 C18 C19 132.4(2) . . ?
N11 C19 C18 106.2(2) . . ?
N11 C19 C90 125.4(2) . . ?
C90 C19 C18 128.4(2) . . ?
C12 C20 C21 116.1(2) . . ?
C12 C20 C39 126.9(2) . . ?
C39 C20 C21 116.5(2) . . ?
C22 C21 C20 118.2(2) . . ?
C22 C21 C26 119.2(2) . . ?
C26 C21 C20 122.6(2) . . ?
C21 C22 H22 119.5 . . ?
C23 C22 C21 120.9(3) . . ?
C23 C22 H22 119.5 . . ?
C22 C23 H23 120.0 . . ?
C22 C23 C24 120.1(3) . . ?
C24 C23 H23 120.0 . . ?
C23 C24 C25 119.3(3) . . ?
C23 C24 C27 121.0(3) . . ?
C25 C24 C27 119.6(3) . . ?
C24 C25 H25 119.8 . . ?
C26 C25 C24 120.4(3) . . ?
C26 C25 H25 119.8 . . ?
C21 C26 H26 120.0 . . ?
C25 C26 C21 120.0(2) . . ?
C25 C26 H26 120.0 . . ?
O28 C27 C24 111.5(3) . . ?
O29 C27 O28 123.2(3) . . ?
O29 C27 C24 125.3(3) . . ?
O28 C30 H30A 109.5 . . ?
O28 C30 H30B 109.5 . . ?
O28 C30 H30C 109.5 . . ?
H30A C30 H30B 109.5 . . ?
H30A C30 H30C 109.5 . . ?
H30B C30 H30C 109.5 . . ?
N31 C32 C33 110.0(2) . . ?
N31 C32 C40 124.4(2) . . ?
C40 C32 C33 125.4(2) . . ?
C34 C33 C32 133.9(3) . . ?
C38 C33 C32 106.0(2) . . ?
C38 C33 C34 120.2(2) . . ?
C33 C34 H34 120.7 . . ?
C35 C34 C33 118.7(3) . . ?
C35 C34 H34 120.7 . . ?
C34 C35 H35 119.5 . . ?
C34 C35 C36 121.0(3) . . ?
C36 C35 H35 119.5 . . ?
C35 C36 H36 119.4 . . ?
C37 C36 C35 121.2(3) . . ?
C37 C36 H36 119.4 . . ?
C36 C37 H37 120.6 . . ?
C36 C37 C38 118.8(3) . . ?
C38 C37 H37 120.6 . . ?
C33 C38 C37 120.0(2) . . ?
C33 C38 C39 106.0(2) . . ?
C37 C38 C39 134.0(3) . . ?
N31 C39 C20 124.5(2) . . ?
N31 C39 C38 109.9(2) . . ?
C20 C39 C38 124.8(2) . . ?
C32 C40 C41 118.1(2) . . ?
C62 C40 C32 125.8(2) . . ?
C62 C40 C41 116.1(2) . . ?
C42 C41 C40 119.7(2) . . ?
C42 C41 C46 119.5(3) . . ?
C46 C41 C40 120.8(2) . . ?
C41 C42 H42 119.3 . . ?
C41 C42 C43 121.3(3) . . ?
C43 C42 H42 119.3 . . ?
C42 C43 C47 119.0(3) . . ?
C44 C43 C42 117.8(3) . . ?
C44 C43 C47 123.2(3) . . ?
C43 C44 H44 118.8 . . ?
C43 C44 C45 122.4(3) . . ?
C45 C44 H44 118.8 . . ?
C44 C45 C51 122.4(3) . . ?
C46 C45 C44 118.3(3) . . ?
C46 C45 C51 119.3(3) . . ?
C41 C46 H46 119.7 . . ?
C45 C46 C41 120.6(3) . . ?
C45 C46 H46 119.7 . . ?
C48 C47 C43 109.2(3) . . ?
C48 C47 C50 107.6(3) . . ?
C49 C47 C43 108.2(3) . . ?
C49 C47 C48 111.1(3) . . ?
C49 C47 C50 109.0(3) . . ?
C50 C47 C43 111.8(3) . . ?
C47 C48 H48A 109.5 . . ?
C47 C48 H48B 109.5 . . ?
C47 C48 H48C 109.5 . . ?
H48A C48 H48B 109.5 . . ?
H48A C48 H48C 109.5 . . ?
H48B C48 H48C 109.5 . . ?
C47 C49 H49A 109.5 . . ?
C47 C49 H49B 109.5 . . ?
C47 C49 H49C 109.5 . . ?
H49A C49 H49B 109.5 . . ?
H49A C49 H49C 109.5 . . ?
H49B C49 H49C 109.5 . . ?
C47 C50 H50A 109.5 . . ?
C47 C50 H50B 109.5 . . ?
C47 C50 H50C 109.5 . . ?
H50A C50 H50B 109.5 . . ?
H50A C50 H50C 109.5 . . ?
H50B C50 H50C 109.5 . . ?
C52 C51 C45 110.2(3) . . ?
C52 C51 C53 110.4(3) . . ?
C52 C51 C54 109.0(3) . . ?
C53 C51 C45 107.9(3) . . ?
C53 C51 C54 107.5(3) . . ?
C54 C51 C45 111.8(3) . . ?
C51 C52 H52A 109.5 . . ?
C51 C52 H52B 109.5 . . ?
C51 C52 H52C 109.5 . . ?
H52A C52 H52B 109.5 . . ?
H52A C52 H52C 109.5 . . ?
H52B C52 H52C 109.5 . . ?
C51 C53 H53A 109.5 . . ?
C51 C53 H53B 109.5 . . ?
C51 C53 H53C 109.5 . . ?
H53A C53 H53B 109.5 . . ?
H53A C53 H53C 109.5 . . ?
H53B C53 H53C 109.5 . . ?
C51 C54 H54A 109.5 . . ?
C51 C54 H54B 109.5 . . ?
C51 C54 H54C 109.5 . . ?
H54A C54 H54B 109.5 . . ?
H54A C54 H54C 109.5 . . ?
H54B C54 H54C 109.5 . . ?
N61 C62 C40 124.9(2) . . ?
N61 C62 C63 106.7(2) . . ?
C40 C62 C63 128.4(2) . . ?
C64 C63 C62 132.9(3) . . ?
C64 C63 C68 119.9(3) . . ?
C68 C63 C62 106.9(2) . . ?
C63 C64 H64 120.3 . . ?
C65 C64 C63 119.3(3) . . ?
C65 C64 H64 120.3 . . ?
C64 C65 H65 119.8 . . ?
C64 C65 C66 120.5(3) . . ?
C66 C65 H65 119.8 . . ?
C65 C66 H66 119.2 . . ?
C67 C66 C65 121.6(3) . . ?
C67 C66 H66 119.2 . . ?
C66 C67 H67 120.7 . . ?
C66 C67 C68 118.6(3) . . ?
C68 C67 H67 120.7 . . ?
C63 C68 C69 107.8(2) . . ?
C67 C68 C63 120.0(3) . . ?
C67 C68 C69 131.8(3) . . ?
N61 C69 C68 106.3(2) . . ?
N61 C69 C70 125.4(2) . . ?
C70 C69 C68 128.3(2) . . ?
C69 C70 C71 115.5(2) . . ?
C69 C70 C82 125.6(2) . . ?
C82 C70 C71 118.9(2) . . ?
C72 C71 C70 122.3(3) . . ?
C72 C71 C76 118.7(3) . . ?
C76 C71 C70 119.0(2) . . ?
C71 C72 H72 119.6 . . ?
C73 C72 C71 120.8(3) . . ?
C73 C72 H72 119.6 . . ?
C72 C73 H73 120.0 . . ?
C72 C73 C74 120.0(3) . . ?
C74 C73 H73 120.0 . . ?
C73 C74 C75 119.6(3) . . ?
C73 C74 C77 123.0(3) . . ?
C75 C74 C77 117.5(3) . . ?
C74 C75 H75 120.1 . . ?
C76 C75 C74 119.7(3) . . ?
C76 C75 H75 120.1 . . ?
C71 C76 H76 119.4 . . ?
C75 C76 C71 121.1(3) . . ?
C75 C76 H76 119.4 . . ?
O78 C77 O79 122.1(3) . . ?
O78 C77 C74 124.0(3) . . ?
O79 C77 C74 113.9(3) . . ?
O79 C80 H80A 109.5 . . ?
O79 C80 H80B 109.5 . . ?
O79 C80 H80C 109.5 . . ?
H80A C80 H80B 109.5 . . ?
H80A C80 H80C 109.5 . . ?
H80B C80 H80C 109.5 . . ?
N81 C82 C70 123.9(2) . . ?
N81 C82 C83 109.8(2) . . ?
C70 C82 C83 126.0(2) . . ?
C84 C83 C82 133.9(3) . . ?
C84 C83 C88 120.3(2) . . ?
C88 C83 C82 105.7(2) . . ?
C83 C84 H84 120.6 . . ?
C85 C84 C83 118.8(3) . . ?
C85 C84 H84 120.6 . . ?
C84 C85 H85 119.5 . . ?
C84 C85 C86 120.9(3) . . ?
C86 C85 H85 119.5 . . ?
C85 C86 H86 119.3 . . ?
C87 C86 C85 121.3(3) . . ?
C87 C86 H86 119.3 . . ?
C86 C87 H87 120.8 . . ?
C86 C87 C88 118.4(3) . . ?
C88 C87 H87 120.8 . . ?
C83 C88 C89 105.8(2) . . ?
C87 C88 C83 120.2(2) . . ?
C87 C88 C89 133.7(3) . . ?
N81 C89 C88 110.4(2) . . ?
N81 C89 C90 124.2(2) . . ?
C90 C89 C88 125.3(2) . . ?
C19 C90 C89 126.0(2) . . ?
C19 C90 C91 115.9(2) . . ?
C89 C90 C91 118.1(2) . . ?
C92 C91 C90 121.2(2) . . ?
C96 C91 C90 119.0(2) . . ?
C96 C91 C92 119.6(3) . . ?
C91 C92 H92 119.4 . . ?
C93 C92 C91 121.1(3) . . ?
C93 C92 H92 119.4 . . ?
C92 C93 C94 117.8(3) . . ?
C92 C93 C97 122.2(3) . . ?
C94 C93 C97 119.9(3) . . ?
C93 C94 H94 118.7 . . ?
C95 C94 C93 122.6(3) . . ?
C95 C94 H94 118.7 . . ?
C94 C95 C96 117.9(3) . . ?
C94 C95 C101 122.9(3) . . ?
C96 C95 C101 119.1(3) . . ?
C91 C96 C95 121.0(3) . . ?
C91 C96 H96 119.5 . . ?
C95 C96 H96 119.5 . . ?
C98 C97 C93 112.2(3) . . ?
C98 C97 C99 107.9(4) . . ?
C98 C97 C100 108.6(3) . . ?
C99 C97 C93 109.3(3) . . ?
C99 C97 C100 110.3(4) . . ?
C100 C97 C93 108.6(3) . . ?
C97 C98 H98A 109.5 . . ?
C97 C98 H98B 109.5 . . ?
C97 C98 H98C 109.5 . . ?
H98A C98 H98B 109.5 . . ?
H98A C98 H98C 109.5 . . ?
H98B C98 H98C 109.5 . . ?
C97 C99 H99A 109.5 . . ?
C97 C99 H99B 109.5 . . ?
C97 C99 H99C 109.5 . . ?
H99A C99 H99B 109.5 . . ?
H99A C99 H99C 109.5 . . ?
H99B C99 H99C 109.5 . . ?
C97 C100 H10A 109.5 . . ?
C97 C100 H10B 109.5 . . ?
C97 C100 H10C 109.5 . . ?
H10A C100 H10B 109.5 . . ?
H10A C100 H10C 109.5 . . ?
H10B C100 H10C 109.5 . . ?
C95 C101 C103 111.4(4) . . ?
C102 C101 C95 107.6(3) . . ?
C102 C101 C103 110.5(5) . . ?
C102 C101 C104 112.1(6) . . ?
C104 C101 C95 110.2(3) . . ?
C104 C101 C103 105.1(4) . . ?
C101 C102 H10D 109.5 . . ?
C101 C102 H10E 109.5 . . ?
C101 C102 H10F 109.5 . . ?
H10D C102 H10E 109.5 . . ?
H10D C102 H10F 109.5 . . ?
H10E C102 H10F 109.5 . . ?
C101 C103 H10G 109.5 . . ?
C101 C103 H10H 109.5 . . ?
C101 C103 H10I 109.5 . . ?
H10G C103 H10H 109.5 . . ?
H10G C103 H10I 109.5 . . ?
H10H C103 H10I 109.5 . . ?
C101 C104 H10J 109.5 . . ?
C101 C104 H10K 109.5 . . ?
C101 C104 H10L 109.5 . . ?
H10J C104 H10K 109.5 . . ?
H10J C104 H10L 109.5 . . ?
H10K C104 H10L 109.5 . . ?

loop_
_geom_bond_atom_site_label_1
_geom_bond_atom_site_label_2
_geom_bond_distance
_geom_bond_site_symmetry_2
_geom_bond_publ_flag
Cl1 C200 1.688(6) . ?
Cl1A C200 1.641(9) . ?
Cl2 C200 1.783(6) . ?
Cl2A C200 1.512(9) . ?
C200 H20B 0.9900 . ?
C200 H20A 0.9900 . ?
C200 H20C 0.9900 . ?
C200 H20D 0.9900 . ?
O28 C27 1.350(4) . ?
O28 C30 1.445(4) . ?
O29 C27 1.199(4) . ?
O78 C77 1.198(4) . ?
O79 C77 1.327(4) . ?
O79 C80 1.442(3) . ?
N11 H11 0.8800 . ?
N11 C12 1.372(3) . ?
N11 C19 1.370(3) . ?
N31 C32 1.368(3) . ?
N31 C39 1.367(3) . ?
N61 H61 0.8800 . ?
N61 C62 1.372(3) . ?
N61 C69 1.376(3) . ?
N81 C82 1.371(3) . ?
N81 C89 1.357(3) . ?
C12 C13 1.456(4) . ?
C12 C20 1.400(4) . ?
C13 C14 1.408(4) . ?
C13 C18 1.411(4) . ?
C14 H14 0.9500 . ?
C14 C15 1.386(4) . ?
C15 H15 0.9500 . ?
C15 C16 1.383(4) . ?
C16 H16 0.9500 . ?
C16 C17 1.375(4) . ?
C17 H17 0.9500 . ?
C17 C18 1.410(4) . ?
C18 C19 1.456(4) . ?
C19 C90 1.398(4) . ?
C20 C21 1.494(3) . ?
C20 C39 1.407(4) . ?
C21 C22 1.392(4) . ?
C21 C26 1.393(4) . ?
C22 H22 0.9500 . ?
C22 C23 1.379(4) . ?
C23 H23 0.9500 . ?
C23 C24 1.389(4) . ?
C24 C25 1.397(4) . ?
C24 C27 1.479(4) . ?
C25 H25 0.9500 . ?
C25 C26 1.386(4) . ?
C26 H26 0.9500 . ?
C30 H30A 0.9800 . ?
C30 H30B 0.9800 . ?
C30 H30C 0.9800 . ?
C32 C33 1.471(4) . ?
C32 C40 1.404(4) . ?
C33 C34 1.409(4) . ?
C33 C38 1.400(4) . ?
C34 H34 0.9500 . ?
C34 C35 1.378(4) . ?
C35 H35 0.9500 . ?
C35 C36 1.389(4) . ?
C36 H36 0.9500 . ?
C36 C37 1.375(4) . ?
C37 H37 0.9500 . ?
C37 C38 1.406(4) . ?
C38 C39 1.473(4) . ?
C40 C41 1.496(4) . ?
C40 C62 1.399(4) . ?
C41 C42 1.390(4) . ?
C41 C46 1.393(4) . ?
C42 H42 0.9500 . ?
C42 C43 1.391(4) . ?
C43 C44 1.387(4) . ?
C43 C47 1.536(4) . ?
C44 H44 0.9500 . ?
C44 C45 1.397(4) . ?
C45 C46 1.391(4) . ?
C45 C51 1.539(4) . ?
C46 H46 0.9500 . ?
C47 C48 1.526(5) . ?
C47 C49 1.520(5) . ?
C47 C50 1.529(5) . ?
C48 H48A 0.9800 . ?
C48 H48B 0.9800 . ?
C48 H48C 0.9800 . ?
C49 H49A 0.9800 . ?
C49 H49B 0.9800 . ?
C49 H49C 0.9800 . ?
C50 H50A 0.9800 . ?
C50 H50B 0.9800 . ?
C50 H50C 0.9800 . ?
C51 C52 1.514(5) . ?
C51 C53 1.532(5) . ?
C51 C54 1.538(4) . ?
C52 H52A 0.9800 . ?
C52 H52B 0.9800 . ?
C52 H52C 0.9800 . ?
C53 H53A 0.9800 . ?
C53 H53B 0.9800 . ?
C53 H53C 0.9800 . ?
C54 H54A 0.9800 . ?
C54 H54B 0.9800 . ?
C54 H54C 0.9800 . ?
C62 C63 1.453(4) . ?
C63 C64 1.401(4) . ?
C63 C68 1.415(4) . ?
C64 H64 0.9500 . ?
C64 C65 1.373(4) . ?
C65 H65 0.9500 . ?
C65 C66 1.400(4) . ?
C66 H66 0.9500 . ?
C66 C67 1.373(4) . ?
C67 H67 0.9500 . ?
C67 C68 1.405(4) . ?
C68 C69 1.447(4) . ?
C69 C70 1.402(4) . ?
C70 C71 1.496(4) . ?
C70 C82 1.403(4) . ?
C71 C72 1.393(4) . ?
C71 C76 1.393(4) . ?
C72 H72 0.9500 . ?
C72 C73 1.383(4) . ?
C73 H73 0.9500 . ?
C73 C74 1.393(4) . ?
C74 C75 1.399(4) . ?
C74 C77 1.480(4) . ?
C75 H75 0.9500 . ?
C75 C76 1.379(4) . ?
C76 H76 0.9500 . ?
C80 H80A 0.9800 . ?
C80 H80B 0.9800 . ?
C80 H80C 0.9800 . ?
C82 C83 1.472(4) . ?
C83 C84 1.401(4) . ?
C83 C88 1.405(4) . ?
C84 H84 0.9500 . ?
C84 C85 1.381(4) . ?
C85 H85 0.9500 . ?
C85 C86 1.389(4) . ?
C86 H86 0.9500 . ?
C86 C87 1.383(4) . ?
C87 H87 0.9500 . ?
C87 C88 1.404(4) . ?
C88 C89 1.470(4) . ?
C89 C90 1.415(4) . ?
C90 C91 1.492(4) . ?
C91 C92 1.395(4) . ?
C91 C96 1.386(4) . ?
C92 H92 0.9500 . ?
C92 C93 1.384(4) . ?
C93 C94 1.402(5) . ?
C93 C97 1.541(5) . ?
C94 H94 0.9500 . ?
C94 C95 1.387(5) . ?
C95 C96 1.398(4) . ?
C95 C101 1.539(5) . ?
C96 H96 0.9500 . ?
C97 C98 1.525(6) . ?
C97 C99 1.531(6) . ?
C97 C100 1.536(5) . ?
C98 H98A 0.9800 . ?
C98 H98B 0.9800 . ?
C98 H98C 0.9800 . ?
C99 H99A 0.9800 . ?
C99 H99B 0.9800 . ?
C99 H99C 0.9800 . ?
C100 H10A 0.9800 . ?
C100 H10B 0.9800 . ?
C100 H10C 0.9800 . ?
C101 C102 1.487(6) . ?
C101 C103 1.543(6) . ?
C101 C104 1.520(7) . ?
C102 H10D 0.9800 . ?
C102 H10E 0.9800 . ?
C102 H10F 0.9800 . ?
C103 H10G 0.9800 . ?
C103 H10H 0.9800 . ?
C103 H10I 0.9800 . ?
C104 H10J 0.9800 . ?
C104 H10K 0.9800 . ?
C104 H10L 0.9800 . ?

loop_
_geom_torsion_atom_site_label_1
_geom_torsion_atom_site_label_2
_geom_torsion_atom_site_label_3
_geom_torsion_atom_site_label_4
_geom_torsion
_geom_torsion_site_symmetry_1
_geom_torsion_site_symmetry_2
_geom_torsion_site_symmetry_3
_geom_torsion_site_symmetry_4
_geom_torsion_publ_flag
N11 C12 C13 C14 169.8(3) . . . . ?
N11 C12 C13 C18 -3.5(3) . . . . ?
N11 C12 C20 C21 173.0(2) . . . . ?
N11 C12 C20 C39 -15.1(4) . . . . ?
N11 C19 C90 C89 9.8(4) . . . . ?
N11 C19 C90 C91 -171.3(2) . . . . ?
N31 C32 C33 C34 -176.2(3) . . . . ?
N31 C32 C33 C38 3.1(3) . . . . ?
N31 C32 C40 C41 -167.8(2) . . . . ?
N31 C32 C40 C62 13.3(4) . . . . ?
N61 C62 C63 C64 -171.0(3) . . . . ?
N61 C62 C63 C68 2.7(3) . . . . ?
N61 C69 C70 C71 158.3(3) . . . . ?
N61 C69 C70 C82 -20.1(5) . . . . ?
N81 C82 C83 C84 168.6(3) . . . . ?
N81 C82 C83 C88 -6.7(3) . . . . ?
N81 C89 C90 C19 17.9(4) . . . . ?
N81 C89 C90 C91 -161.0(2) . . . . ?
C12 N11 C19 C18 -4.3(3) . . . . ?
C12 N11 C19 C90 173.6(2) . . . . ?
C12 C13 C14 C15 -172.1(3) . . . . ?
C12 C13 C18 C17 174.6(2) . . . . ?
C12 C13 C18 C19 1.0(3) . . . . ?
C12 C20 C21 C22 102.3(3) . . . . ?
C12 C20 C21 C26 -77.9(3) . . . . ?
C12 C20 C39 N31 -9.4(4) . . . . ?
C12 C20 C39 C38 -179.0(2) . . . . ?
C13 C12 C20 C21 -7.0(4) . . . . ?
C13 C12 C20 C39 164.9(3) . . . . ?
C13 C14 C15 C16 -1.1(4) . . . . ?
C13 C18 C19 N11 1.9(3) . . . . ?
C13 C18 C19 C90 -175.9(3) . . . . ?
C14 C13 C18 C17 0.4(4) . . . . ?
C14 C13 C18 C19 -173.2(2) . . . . ?
C14 C15 C16 C17 0.7(4) . . . . ?
C15 C16 C17 C18 0.1(4) . . . . ?
C16 C17 C18 C13 -0.7(4) . . . . ?
C16 C17 C18 C19 171.0(3) . . . . ?
C17 C18 C19 N11 -170.6(3) . . . . ?
C17 C18 C19 C90 11.6(5) . . . . ?
C18 C13 C14 C15 0.5(4) . . . . ?
C18 C19 C90 C89 -172.8(2) . . . . ?
C18 C19 C90 C91 6.1(4) . . . . ?
C19 N11 C12 C13 4.9(3) . . . . ?
C19 N11 C12 C20 -175.0(2) . . . . ?
C19 C90 C91 C92 70.8(3) . . . . ?
C19 C90 C91 C96 -104.3(3) . . . . ?
C20 C12 C13 C14 -10.3(5) . . . . ?
C20 C12 C13 C18 176.4(3) . . . . ?
C20 C21 C22 C23 -179.4(3) . . . . ?
C20 C21 C26 C25 179.7(2) . . . . ?
C21 C20 C39 N31 162.4(2) . . . . ?
C21 C20 C39 C38 -7.1(4) . . . . ?
C21 C22 C23 C24 -0.4(4) . . . . ?
C22 C21 C26 C25 -0.5(4) . . . . ?
C22 C23 C24 C25 -0.4(4) . . . . ?
C22 C23 C24 C27 177.2(3) . . . . ?
C23 C24 C25 C26 0.7(4) . . . . ?
C23 C24 C27 O28 4.4(4) . . . . ?
C23 C24 C27 O29 -174.0(3) . . . . ?
C24 C25 C26 C21 -0.2(4) . . . . ?
C25 C24 C27 O28 -178.0(3) . . . . ?
C25 C24 C27 O29 3.6(5) . . . . ?
C26 C21 C22 C23 0.8(4) . . . . ?
C27 C24 C25 C26 -176.9(3) . . . . ?
C30 O28 C27 O29 6.1(6) . . . . ?
C30 O28 C27 C24 -172.4(4) . . . . ?
C32 N31 C39 C20 -165.6(2) . . . . ?
C32 N31 C39 C38 5.3(3) . . . . ?
C32 C33 C34 C35 -177.8(3) . . . . ?
C32 C33 C38 C37 -179.3(2) . . . . ?
C32 C33 C38 C39 0.1(3) . . . . ?
C32 C40 C41 C42 -108.0(3) . . . . ?
C32 C40 C41 C46 70.4(3) . . . . ?
C32 C40 C62 N61 11.6(4) . . . . ?
C32 C40 C62 C63 -172.1(3) . . . . ?
C33 C32 C40 C41 6.2(4) . . . . ?
C33 C32 C40 C62 -172.7(3) . . . . ?
C33 C34 C35 C36 -3.0(4) . . . . ?
C33 C38 C39 N31 -3.3(3) . . . . ?
C33 C38 C39 C20 167.6(2) . . . . ?
C34 C33 C38 C37 0.1(4) . . . . ?
C34 C33 C38 C39 179.6(2) . . . . ?
C34 C35 C36 C37 -0.1(4) . . . . ?
C35 C36 C37 C38 3.2(4) . . . . ?
C36 C37 C38 C33 -3.2(4) . . . . ?
C36 C37 C38 C39 177.6(3) . . . . ?
C37 C38 C39 N31 176.0(3) . . . . ?
C37 C38 C39 C20 -13.1(5) . . . . ?
C38 C33 C34 C35 2.9(4) . . . . ?
C39 N31 C32 C33 -5.2(3) . . . . ?
C39 N31 C32 C40 169.6(2) . . . . ?
C39 C20 C21 C22 -70.5(3) . . . . ?
C39 C20 C21 C26 109.3(3) . . . . ?
C40 C32 C33 C34 9.0(5) . . . . ?
C40 C32 C33 C38 -171.6(2) . . . . ?
C40 C41 C42 C43 177.9(2) . . . . ?
C40 C41 C46 C45 -177.0(2) . . . . ?
C40 C62 C63 C64 12.2(5) . . . . ?
C40 C62 C63 C68 -174.1(3) . . . . ?
C41 C40 C62 N61 -167.3(2) . . . . ?
C41 C40 C62 C63 9.0(4) . . . . ?
C41 C42 C43 C44 -0.5(4) . . . . ?
C41 C42 C43 C47 179.1(3) . . . . ?
C42 C41 C46 C45 1.3(4) . . . . ?
C42 C43 C44 C45 0.5(4) . . . . ?
C42 C43 C47 C48 60.3(4) . . . . ?
C42 C43 C47 C49 -60.8(4) . . . . ?
C42 C43 C47 C50 179.2(3) . . . . ?
C43 C44 C45 C46 0.3(4) . . . . ?
C43 C44 C45 C51 -177.1(3) . . . . ?
C44 C43 C47 C48 -120.2(3) . . . . ?
C44 C43 C47 C49 118.7(3) . . . . ?
C44 C43 C47 C50 -1.3(4) . . . . ?
C44 C45 C46 C41 -1.2(4) . . . . ?
C44 C45 C51 C52 -123.4(3) . . . . ?
C44 C45 C51 C53 116.0(3) . . . . ?
C44 C45 C51 C54 -2.0(4) . . . . ?
C46 C41 C42 C43 -0.4(4) . . . . ?
C46 C45 C51 C52 59.2(4) . . . . ?
C46 C45 C51 C53 -61.4(4) . . . . ?
C46 C45 C51 C54 -179.4(3) . . . . ?
C47 C43 C44 C45 -179.0(3) . . . . ?
C51 C45 C46 C41 176.3(3) . . . . ?
C62 N61 C69 C68 5.3(3) . . . . ?
C62 N61 C69 C70 -173.0(3) . . . . ?
C62 C40 C41 C42 71.1(3) . . . . ?
C62 C40 C41 C46 -110.6(3) . . . . ?
C62 C63 C64 C65 172.1(3) . . . . ?
C62 C63 C68 C67 -173.2(3) . . . . ?
C62 C63 C68 C69 0.4(3) . . . . ?
C63 C64 C65 C66 -0.3(5) . . . . ?
C63 C68 C69 N61 -3.3(3) . . . . ?
C63 C68 C69 C70 174.9(3) . . . . ?
C64 C63 C68 C67 1.5(4) . . . . ?
C64 C63 C68 C69 175.1(3) . . . . ?
C64 C65 C66 C67 1.1(5) . . . . ?
C65 C66 C67 C68 -0.5(5) . . . . ?
C66 C67 C68 C63 -0.7(4) . . . . ?
C66 C67 C68 C69 -172.5(3) . . . . ?
C67 C68 C69 N61 169.2(3) . . . . ?
C67 C68 C69 C70 -12.6(5) . . . . ?
C68 C63 C64 C65 -1.0(4) . . . . ?
C68 C69 C70 C71 -19.6(4) . . . . ?
C68 C69 C70 C82 162.0(3) . . . . ?
C69 N61 C62 C40 171.9(3) . . . . ?
C69 N61 C62 C63 -5.1(3) . . . . ?
C69 C70 C71 C72 116.6(3) . . . . ?
C69 C70 C71 C76 -64.5(4) . . . . ?
C69 C70 C82 N81 -13.8(4) . . . . ?
C69 C70 C82 C83 172.7(3) . . . . ?
C70 C71 C72 C73 177.5(3) . . . . ?
C70 C71 C76 C75 -177.7(3) . . . . ?
C70 C82 C83 C84 -17.1(5) . . . . ?
C70 C82 C83 C88 167.6(2) . . . . ?
C71 C70 C82 N81 167.9(2) . . . . ?
C71 C70 C82 C83 -5.7(4) . . . . ?
C71 C72 C73 C74 -0.2(4) . . . . ?
C72 C71 C76 C75 1.2(4) . . . . ?
C72 C73 C74 C75 2.1(4) . . . . ?
C72 C73 C74 C77 -176.4(3) . . . . ?
C73 C74 C75 C76 -2.3(5) . . . . ?
C73 C74 C77 O78 -179.5(4) . . . . ?
C73 C74 C77 O79 1.5(5) . . . . ?
C74 C75 C76 C71 0.6(5) . . . . ?
C75 C74 C77 O78 2.0(6) . . . . ?
C75 C74 C77 O79 -176.9(3) . . . . ?
C76 C71 C72 C73 -1.4(4) . . . . ?
C77 C74 C75 C76 176.3(3) . . . . ?
C80 O79 C77 O78 -5.7(5) . . . . ?
C80 O79 C77 C74 173.3(3) . . . . ?
C82 N81 C89 C88 -3.8(3) . . . . ?
C82 N81 C89 C90 176.9(2) . . . . ?
C82 C70 C71 C72 -64.9(4) . . . . ?
C82 C70 C71 C76 114.1(3) . . . . ?
C82 C83 C84 C85 -177.2(3) . . . . ?
C82 C83 C88 C87 179.0(2) . . . . ?
C82 C83 C88 C89 4.1(3) . . . . ?
C83 C84 C85 C86 -0.4(4) . . . . ?
C83 C88 C89 N81 -0.4(3) . . . . ?
C83 C88 C89 C90 178.9(2) . . . . ?
C84 C83 C88 C87 2.9(4) . . . . ?
C84 C83 C88 C89 -172.0(2) . . . . ?
C84 C85 C86 C87 2.7(4) . . . . ?
C85 C86 C87 C88 -2.1(4) . . . . ?
C86 C87 C88 C83 -0.6(4) . . . . ?
C86 C87 C88 C89 172.6(3) . . . . ?
C87 C88 C89 N81 -174.3(3) . . . . ?
C87 C88 C89 C90 4.9(5) . . . . ?
C88 C83 C84 C85 -2.4(4) . . . . ?
C88 C89 C90 C19 -161.2(2) . . . . ?
C88 C89 C90 C91 19.9(4) . . . . ?
C89 N81 C82 C70 -167.9(2) . . . . ?
C89 N81 C82 C83 6.5(3) . . . . ?
C89 C90 C91 C92 -110.2(3) . . . . ?
C89 C90 C91 C96 74.8(3) . . . . ?
C90 C91 C92 C93 -174.9(2) . . . . ?
C90 C91 C96 C95 172.9(2) . . . . ?
C91 C92 C93 C94 1.0(4) . . . . ?
C91 C92 C93 C97 179.7(3) . . . . ?
C92 C91 C96 C95 -2.2(4) . . . . ?
C92 C93 C94 C95 -0.2(5) . . . . ?
C92 C93 C97 C98 -1.9(4) . . . . ?
C92 C93 C97 C99 -121.6(4) . . . . ?
C92 C93 C97 C100 118.1(4) . . . . ?
C93 C94 C95 C96 -1.8(5) . . . . ?
C93 C94 C95 C101 173.6(3) . . . . ?
C94 C93 C97 C98 176.7(3) . . . . ?
C94 C93 C97 C99 57.1(5) . . . . ?
C94 C93 C97 C100 -63.3(4) . . . . ?
C94 C95 C96 C91 3.0(4) . . . . ?
C94 C95 C101 C102 -104.8(6) . . . . ?
C94 C95 C101 C103 16.4(5) . . . . ?
C94 C95 C101 C104 132.7(4) . . . . ?
C96 C91 C92 C93 0.2(4) . . . . ?
C96 C95 C101 C102 70.4(6) . . . . ?
C96 C95 C101 C103 -168.3(3) . . . . ?
C96 C95 C101 C104 -52.1(5) . . . . ?
C97 C93 C94 C95 -178.9(3) . . . . ?
C101 C95 C96 C91 -172.5(3) . . . . ?

loop_
_exptl_oxdiff_crystal_face_indexfrac_h
_exptl_oxdiff_crystal_face_indexfrac_k
_exptl_oxdiff_crystal_face_indexfrac_l
_exptl_oxdiff_crystal_face_x
_exptl_oxdiff_crystal_face_y
_exptl_oxdiff_crystal_face_z
6.6988 4.1570 -3.6105 0.3437 -0.1233 0.9309
-6.6988 -4.1570 3.6105 -0.3437 0.1233 -0.9309
-0.0077 -11.4070 -11.6872 -0.8814 0.3107 0.3557
0.0077 11.4070 11.6872 0.8814 -0.3107 -0.3557
0.2233 12.0899 -11.1924 -0.3119 -0.8843 0.3475
-0.2233 -12.0899 11.1924 0.3119 0.8843 -0.3475
6.5755 -3.2406 -5.3340 0.0773 0.2143 0.9737
-6.5755 3.2406 5.3340 -0.0773 -0.2143 -0.9737

loop_
_smtbx_masks_void_nr
_smtbx_masks_void_average_x
_smtbx_masks_void_average_y
_smtbx_masks_void_average_z
_smtbx_masks_void_volume
_smtbx_masks_void_count_electrons
_smtbx_masks_void_content
1 -0.143 0.140 0.807 123.6 34.9 '0.8 CH2Cl2'
2 -0.143 0.360 0.307 123.6 34.9 '0.8 CH2Cl2'
3 0.143 0.640 0.693 123.6 34.6 '0.8 CH2Cl2'
4 0.143 0.860 0.193 123.6 34.6 '0.8 CH2Cl2'
5 0.261 0.529 0.233 17.3 1.3 ?
6 0.261 0.971 0.733 17.3 1.3 ?
7 0.739 0.029 0.267 17.3 1.3 ?
8 0.739 0.471 0.767 17.3 1.3 ?
